data_1542253
loop_
_publ_author_name
'Kubota, Ryou'
'Tashiro, Shohei'
'Shionoya, Mitsuhiko'

_publ_section_title
;
 Chiral metal--macrocycle frameworks: supramolecular chirality induction
 and helicity inversion of the helical macrocyclic structures
;
_journal_issue 3
_journal_name_full 'Chem. Sci.'
_journal_page_first 2217
_journal_paper_doi 10.1039/C5SC04570C
_journal_volume 7
_journal_year 2016
_chemical_absolute_configuration unk
_chemical_formula_moiety '2(C42 H42 N6 Pd3 Cl6), 6.09(C H2 Cl2), 6.18(H2 O)'
_chemical_formula_sum 'C90.09 H108.55 Cl24.19 N12 O6.18 Pd6'
_chemical_formula_weight 2954.44
_space_group_IT_number 199
_symmetry_cell_setting cubic
_symmetry_Int_Tables_number 199
_symmetry_space_group_name_Hall 'I 2b 2c 3'
_symmetry_space_group_name_H-M 'I 21 3'
_atom_sites_solution_hydrogens geom
_atom_sites_solution_primary direct
_atom_sites_solution_secondary difmap
_audit_update_record
;
2014-02-27 deposited with the CCDC.
2015-12-23 downloaded from the CCDC.
;
_cell_angle_alpha 90.0000
_cell_angle_beta 90.0000
_cell_angle_gamma 90.0000
_cell_formula_units_Z 8
_cell_length_a 31.4049(6)
_cell_length_b 31.4049(6)
_cell_length_c 31.4049(6)
_cell_measurement_reflns_used 100571
_cell_measurement_temperature 93
_cell_measurement_theta_max 27.52
_cell_measurement_theta_min 3.04
_cell_volume 30973.6(10)
_computing_cell_refinement 'RAPID AUTO'
_computing_data_collection 'RAPID AUTO (Rigaku, ????)'
_computing_data_reduction 'RAPID AUTO'
_computing_molecular_graphics 'CrystalStructure 4.0'
_computing_publication_material 'CrystalStructure 4.0 (Rigaku, 2010)'
_computing_structure_refinement 'SHELXL97 (Sheldrick, 2008)'
_computing_structure_solution 'SHELXS97 (Sheldrick, 2008)'
_diffrn_ambient_temperature 93
_diffrn_detector_area_resol_mean 10.000
_diffrn_measured_fraction_theta_full 0.954
_diffrn_measured_fraction_theta_max 0.954
_diffrn_measurement_device_type 'Rigaku R-AXIS RAPID'
_diffrn_measurement_method \w
_diffrn_radiation_type 'Mo K\a'
_diffrn_radiation_wavelength 0.71075
_diffrn_reflns_limit_h_max 40
_diffrn_reflns_limit_h_min -38
_diffrn_reflns_limit_k_max 40
_diffrn_reflns_limit_k_min -40
_diffrn_reflns_limit_l_max 40
_diffrn_reflns_limit_l_min -39
_diffrn_reflns_number 149996
_diffrn_reflns_theta_full 27.47
_diffrn_reflns_theta_max 27.47
_diffrn_standards_number 0
_exptl_absorpt_coefficient_mu 1.139
_exptl_absorpt_correction_T_max 0.711
_exptl_absorpt_correction_T_min 0.213
_exptl_absorpt_correction_type multi-scan
_exptl_absorpt_process_details 'ABSCOR (Rigaku, 1995)'
_exptl_crystal_colour yellow
_exptl_crystal_density_diffrn 1.267
_exptl_crystal_density_method 'not measured'
_exptl_crystal_description block
_exptl_crystal_F_000 11758.08
_exptl_crystal_size_max 0.330
_exptl_crystal_size_mid 0.300
_exptl_crystal_size_min 0.300
_refine_diff_density_max 1.110
_refine_diff_density_min -0.640
_refine_ls_abs_structure_details 'Flack, H. D. (1983), Acta Cryst. A39, 876-881.  5604 Friedel Pairs'
_refine_ls_abs_structure_Flack 0.50(5)
_refine_ls_extinction_method none
_refine_ls_goodness_of_fit_ref 1.089
_refine_ls_hydrogen_treatment constr
_refine_ls_number_parameters 409
_refine_ls_number_reflns 11849
_refine_ls_number_restraints 12
_refine_ls_R_factor_gt 0.0595
_refine_ls_shift/su_max 0.001
_refine_ls_structure_factor_coef Fsqd
_refine_ls_weighting_details 'w = 1/[\s^2^(Fo^2^)+(0.1177P)^2^+3.7526P] where P=(Fo^2^+2Fc^2^)/3'
_refine_ls_weighting_scheme calc
_refine_ls_wR_factor_ref 0.1548
_reflns_number_gt 11338
_reflns_number_total 11849
_reflns_threshold_expression F^2^>2.0\s(F^2^)
_cod_data_source_file c5sc04570c2.cif
_cod_data_source_block rac-MMF-2
_cod_depositor_comments 'Adding full bibliography for 1542253--1542262.cif.'
_cod_original_cell_volume 30973.7(10)
_cod_database_code 1542253

loop_
_symmetry_equiv_pos_site_id
_symmetry_equiv_pos_as_xyz
1 +X,+Y,+Z
2 +Y,+Z,+X
3 +Z,+X,+Y
4 1/2+X,1/2-Y,-Z
5 1/2+Y,1/2-Z,-X
6 1/2+Z,1/2-X,-Y
7 -Y,1/2+Z,1/2-X
8 -Z,1/2+X,1/2-Y
9 1/2-Z,-X,1/2+Y
10 1/2-X,-Y,1/2+Z
11 1/2-Y,-Z,1/2+X
12 -X,1/2+Y,1/2-Z
13 1/2+X,1/2+Y,1/2+Z
14 1/2+Y,1/2+Z,1/2+X
15 1/2+Z,1/2+X,1/2+Y
16 +X,-Y,1/2-Z
17 +Y,-Z,1/2-X
18 +Z,-X,1/2-Y
19 1/2-Y,+Z,-X
20 1/2-Z,+X,-Y
21 -Z,1/2-X,+Y
22 -X,1/2-Y,+Z
23 -Y,1/2-Z,+X
24 1/2-X,+Y,-Z

loop_
_atom_site_label
_atom_site_type_symbol
_atom_site_fract_x
_atom_site_fract_y
_atom_site_fract_z
_atom_site_U_iso_or_equiv
_atom_site_adp_type
_atom_site_occupancy
_atom_site_symmetry_multiplicity
_atom_site_calc_flag
_atom_site_refinement_flags
Pd1 Pd 0.288542(18) 0.515260(18) 0.466794(18) 0.04881(13) Uani 1.0 24 d .
Pd2 Pd 0.33598(3) 0.68411(2) 0.57710(2) 0.0670(2) Uani 1.0 24 d .
Cl1S Cl 0.2301(6) 0.4868(8) 0.6837(7) 0.136(7) Uiso 0.35(2) 24 d .
Cl1T Cl 0.2236(4) 0.5036(5) 0.6869(4) 0.117(4) Uiso 0.49(3) 24 d .
Cl1 Cl 0.25636(7) 0.45510(6) 0.43856(6) 0.0562(4) Uani 1.0 24 d .
Cl2 Cl 0.24852(7) 0.56133(7) 0.42624(7) 0.0631(5) Uani 1.0 24 d .
Cl2S Cl 0.3173(4) 0.4814(4) 0.7010(4) 0.104(5) Uiso 0.35(2) 24 d .
Cl2T Cl 0.3035(6) 0.4577(6) 0.6832(6) 0.175(8) Uiso 0.49(3) 24 d .
Cl3S Cl 0.4363(9) 0.4526(8) 0.7211(9) 0.274(12) Uiso 0.588(18) 24 d .
Cl3 Cl 0.39359(14) 0.7219(3) 0.55347(11) 0.139(3) Uani 1.0 24 d .
Cl4 Cl 0.30847(9) 0.67512(9) 0.50983(7) 0.0807(8) Uani 1.0 24 d .
Cl4S Cl 0.3979(3) 0.3805(3) 0.6771(3) 0.120(4) Uiso 0.588(18) 24 d .
Cl5S Cl 0.2444(11) 0.6680(13) 0.8303(12) 0.333(16) Uiso 0.6000 24 d .
Cl6S Cl 0.3123(9) 0.6471(9) 0.8801(9) 0.259(10) Uiso 0.6000 24 d .
O1W O 0.4430(6) 0.6622(5) 0.6472(5) 0.138(5) Uiso 1.0 24 d .
O2W O 0.3493(4) 0.8493(4) 0.6507(4) 0.083(8) Uiso 0.73(7) 8 d .
O3W O 0.3761(15) 0.3761(15) 0.3761(15) 0.28(3) Uiso 1.0 8 d .
O4W O 0.5386(10) 0.5549(9) 0.4873(9) 0.120(13) Uiso 0.48(6) 24 d .
N1 N 0.3253(2) 0.47859(19) 0.50592(19) 0.0501(13) Uani 1.0 24 d .
N2 N 0.3227(3) 0.5644(3) 0.4937(3) 0.0557(15) Uani 1.0 24 d .
N3 N 0.3582(4) 0.6897(3) 0.6380(3) 0.073(3) Uani 1.0 24 d .
N4 N 0.2864(3) 0.6502(3) 0.6036(3) 0.069(3) Uani 1.0 24 d .
C1S C 0.2807(7) 0.4897(15) 0.6605(8) 0.077(9) Uiso 0.35(2) 24 d .
C1T C 0.2708(8) 0.4949(10) 0.6606(9) 0.085(8) Uiso 0.49(3) 24 d .
C1 C 0.3438(3) 0.5053(3) 0.5383(2) 0.0507(15) Uani 1.0 24 d .
C2S C 0.4460(7) 0.4053(7) 0.6939(9) 0.098(7) Uiso 0.588(18) 24 d .
C2 C 0.3594(4) 0.4891(4) 0.5759(4) 0.070(3) Uani 1.0 24 d .
C3S C 0.265(4) 0.678(5) 0.882(3) 0.49(12) Uiso 0.6000 24 d .
C3 C 0.3785(4) 0.5172(6) 0.6030(4) 0.092(5) Uani 1.0 24 d .
C4 C 0.3825(4) 0.5597(4) 0.5945(4) 0.081(3) Uani 1.0 24 d .
C5 C 0.3669(3) 0.5751(3) 0.5590(3) 0.062(2) Uani 1.0 24 d .
C6 C 0.3453(3) 0.5483(3) 0.5296(3) 0.0545(17) Uani 1.0 24 d .
C7 C 0.3497(3) 0.5893(3) 0.4611(4) 0.062(2) Uani 1.0 24 d .
C8 C 0.3775(3) 0.5600(3) 0.4354(3) 0.0489(15) Uani 1.0 24 d .
C9 C 0.3614(3) 0.5444(3) 0.3979(3) 0.0505(16) Uani 1.0 24 d .
C10 C 0.4179(3) 0.5483(3) 0.4495(3) 0.0588(18) Uani 1.0 24 d .
C11 C 0.3850(3) 0.5160(3) 0.3713(3) 0.0528(16) Uani 1.0 24 d .
C12 C 0.4415(3) 0.5212(3) 0.4254(3) 0.0538(16) Uani 1.0 24 d .
C13 C 0.3857(3) 0.4269(3) 0.5052(3) 0.0522(16) Uani 1.0 24 d .
C14 C 0.3570(3) 0.4535(3) 0.4782(3) 0.0489(15) Uani 1.0 24 d .
C15 C 0.3349(4) 0.6561(3) 0.6641(3) 0.064(2) Uani 1.0 24 d .
C16 C 0.3523(5) 0.6413(4) 0.7019(3) 0.080(3) Uani 1.0 24 d .
C17 C 0.3266(4) 0.6117(3) 0.7267(4) 0.074(3) Uani 1.0 24 d .
C18 C 0.2874(6) 0.5966(4) 0.7111(4) 0.090(4) Uani 1.0 24 d .
C19 C 0.2762(7) 0.6109(4) 0.6686(4) 0.108(6) Uani 1.0 24 d .
C20 C 0.2977(5) 0.6389(4) 0.6471(3) 0.084(4) Uani 1.0 24 d .
C21 C 0.2430(4) 0.6695(3) 0.5990(3) 0.064(2) Uani 1.0 24 d .
C22 C 0.3864(3) 0.7420(3) 0.7860(3) 0.0574(18) Uani 1.0 24 d .
C23 C 0.4166(3) 0.7501(4) 0.7527(3) 0.065(2) Uani 1.0 24 d .
C24 C 0.3446(3) 0.7323(3) 0.7745(3) 0.063(2) Uani 1.0 24 d .
C25 C 0.4028(3) 0.7481(4) 0.7115(4) 0.068(3) Uani 1.0 24 d .
C26 C 0.3302(3) 0.7324(3) 0.7330(3) 0.0592(19) Uani 1.0 24 d .
C27 C 0.3614(3) 0.7386(3) 0.6999(3) 0.0563(18) Uani 1.0 24 d .
C28 C 0.3492(4) 0.7348(3) 0.6548(3) 0.072(3) Uani 1.0 24 d .
H1N H 0.3075 0.4591 0.5193 0.0601 Uiso 1.0 24 calc R
H1SA H 0.2838 0.4677 0.6382 0.0928 Uiso 0.35(2) 24 calc R
H1SB H 0.2851 0.5181 0.6474 0.0928 Uiso 0.35(2) 24 calc R
H1TA H 0.2644 0.4860 0.6311 0.1024 Uiso 0.49(3) 24 calc R
H1TB H 0.2865 0.5222 0.6590 0.1024 Uiso 0.49(3) 24 calc R
H2 H 0.3569 0.4597 0.5828 0.0836 Uiso 1.0 24 calc R
H2Sa H 0.4618 0.3855 0.7128 0.1173 Uiso 0.588(18) 24 calc R
H2Sb H 0.4640 0.4112 0.6688 0.1173 Uiso 0.588(18) 24 calc R
H3 H 0.3897 0.5067 0.6290 0.1100 Uiso 1.0 24 calc R
H3N H 0.3874 0.6844 0.6386 0.0875 Uiso 1.0 24 calc R
H3Sa H 0.2718 0.7088 0.8864 0.5925 Uiso 0.6000 24 calc R
H3Sb H 0.2458 0.6684 0.9049 0.5925 Uiso 0.6000 24 calc R
H4 H 0.3965 0.5780 0.6142 0.0968 Uiso 1.0 24 calc R
H4N H 0.2853 0.6246 0.5888 0.0826 Uiso 1.0 24 calc R
H5 H 0.3700 0.6046 0.5528 0.0748 Uiso 1.0 24 calc R
H6N H 0.3028 0.5836 0.5043 0.0668 Uiso 1.0 24 calc R
H7 H 0.3306 0.6052 0.4417 0.0745 Uiso 1.0 24 calc R
H8 H 0.3678 0.6102 0.4762 0.0745 Uiso 1.0 24 calc R
H9 H 0.3337 0.5528 0.3893 0.0606 Uiso 1.0 24 calc R
H10 H 0.4288 0.5591 0.4755 0.0706 Uiso 1.0 24 calc R
H11 H 0.3736 0.5049 0.3456 0.0634 Uiso 1.0 24 calc R
H12 H 0.4687 0.5127 0.4355 0.0645 Uiso 1.0 24 calc R
H14 H 0.3411 0.4349 0.4583 0.0587 Uiso 1.0 24 calc R
H15 H 0.3743 0.4736 0.4612 0.0587 Uiso 1.0 24 calc R
H16 H 0.3797 0.6501 0.7112 0.0963 Uiso 1.0 24 calc R
H17 H 0.3364 0.6024 0.7538 0.0885 Uiso 1.0 24 calc R
H18 H 0.2695 0.5783 0.7273 0.1074 Uiso 1.0 24 calc R
H19 H 0.2515 0.5990 0.6557 0.1291 Uiso 1.0 24 calc R
H21 H 0.2343 0.6683 0.5687 0.0766 Uiso 1.0 24 calc R
H22 H 0.2223 0.6526 0.6158 0.0766 Uiso 1.0 24 calc R
H23 H 0.4454 0.7566 0.7592 0.0775 Uiso 1.0 24 calc R
H24 H 0.3250 0.7251 0.7964 0.0751 Uiso 1.0 24 calc R
H25 H 0.4229 0.7537 0.6896 0.0813 Uiso 1.0 24 calc R
H26 H 0.3010 0.7286 0.7265 0.0710 Uiso 1.0 24 calc R
H28 H 0.3653 0.7559 0.6377 0.0866 Uiso 1.0 24 calc R
H29 H 0.3184 0.7412 0.6517 0.0866 Uiso 1.0 24 calc R

loop_
_atom_site_aniso_label
_atom_site_aniso_U_11
_atom_site_aniso_U_22
_atom_site_aniso_U_33
_atom_site_aniso_U_12
_atom_site_aniso_U_13
_atom_site_aniso_U_23
Pd1 0.0521(3) 0.0488(3) 0.0455(3) 0.0149(2) 0.0080(3) 0.0054(2)
Pd2 0.0771(4) 0.0732(4) 0.0509(3) 0.0246(4) -0.0173(3) -0.0192(3)
Cl1 0.0639(10) 0.0563(9) 0.0485(8) 0.0117(8) 0.0018(8) -0.0027(7)
Cl2 0.0583(10) 0.0677(11) 0.0635(11) 0.0239(9) 0.0127(8) 0.0256(9)
Cl3 0.093(3) 0.255(7) 0.0702(18) -0.025(3) -0.0001(16) -0.023(3)
Cl4 0.1049(18) 0.0873(16) 0.0500(11) 0.0424(14) -0.0237(11) -0.0277(10)
N1 0.059(4) 0.045(3) 0.047(3) 0.010(3) 0.013(3) -0.001(3)
N2 0.057(4) 0.056(4) 0.054(4) 0.017(3) 0.014(3) 0.003(3)
N3 0.096(6) 0.081(5) 0.041(4) 0.021(5) -0.029(4) -0.016(4)
N4 0.108(6) 0.048(4) 0.050(4) 0.028(4) -0.033(4) -0.006(3)
C1 0.053(4) 0.064(5) 0.036(3) 0.010(3) 0.004(3) 0.001(3)
C2 0.065(5) 0.080(6) 0.064(5) 0.028(5) 0.002(4) -0.004(5)
C3 0.070(6) 0.141(12) 0.064(6) 0.056(7) -0.002(5) -0.012(7)
C4 0.075(6) 0.080(7) 0.087(7) 0.005(5) -0.006(5) -0.041(6)
C5 0.065(5) 0.056(5) 0.065(5) -0.001(4) 0.011(4) -0.013(4)
C6 0.047(4) 0.063(5) 0.054(4) 0.013(3) 0.011(3) -0.009(4)
C7 0.059(5) 0.047(4) 0.080(6) 0.010(4) 0.020(4) 0.005(4)
C8 0.047(4) 0.045(4) 0.054(4) 0.009(3) 0.021(3) 0.003(3)
C9 0.046(4) 0.056(4) 0.050(4) 0.013(3) 0.013(3) 0.006(3)
C10 0.069(5) 0.060(5) 0.047(4) 0.010(4) 0.009(4) 0.001(3)
C11 0.047(4) 0.056(4) 0.055(4) 0.017(3) 0.007(3) -0.010(4)
C12 0.050(4) 0.059(4) 0.053(4) 0.005(3) 0.002(3) -0.000(3)
C13 0.066(5) 0.036(3) 0.055(4) 0.005(3) 0.010(4) 0.007(3)
C14 0.057(4) 0.046(4) 0.043(4) 0.019(3) 0.010(3) 0.008(3)
C15 0.089(6) 0.053(4) 0.049(4) 0.016(4) -0.019(4) -0.012(4)
C16 0.113(9) 0.087(7) 0.040(4) 0.016(6) -0.025(5) -0.008(4)
C17 0.105(8) 0.045(4) 0.071(6) 0.008(5) -0.025(6) 0.010(4)
C18 0.136(11) 0.069(6) 0.063(6) -0.011(7) -0.026(7) 0.013(5)
C19 0.202(18) 0.054(5) 0.067(6) -0.028(8) -0.049(9) 0.005(5)
C20 0.128(10) 0.071(6) 0.053(5) 0.034(6) -0.041(6) -0.026(5)
C21 0.079(6) 0.064(5) 0.049(4) 0.018(4) -0.015(4) -0.011(4)
C22 0.053(4) 0.070(5) 0.049(4) 0.020(4) -0.012(3) -0.009(4)
C23 0.044(4) 0.093(6) 0.057(5) 0.001(4) -0.007(4) -0.022(4)
C24 0.059(5) 0.068(5) 0.061(5) 0.019(4) -0.007(4) -0.009(4)
C25 0.059(5) 0.070(5) 0.074(6) 0.005(4) -0.023(4) -0.021(5)
C26 0.066(5) 0.055(4) 0.057(4) 0.016(4) -0.020(4) -0.012(4)
C27 0.052(4) 0.065(5) 0.053(4) 0.008(4) -0.005(3) -0.016(4)
C28 0.110(8) 0.058(5) 0.048(4) 0.031(5) -0.029(5) -0.023(4)

loop_
_atom_type_symbol
_atom_type_description
_atom_type_scat_dispersion_real
_atom_type_scat_dispersion_imag
_atom_type_scat_source
C C 0.0033 0.0016
;
International Tables for Crystallography
(1992, Vol. C, Tables 4.2.6.8 and 6.1.1.4)
;
H H 0.0000 0.0000
;
International Tables for Crystallography
(1992, Vol. C, Table 6.1.1.4)
;
N N 0.0061 0.0033
;
International Tables for Crystallography
(1992, Vol. C, Tables 4.2.6.8 and 6.1.1.4)
;
Pd Pd -0.9988 1.0072
;
International Tables for Crystallography
(1992, Vol. C, Tables 4.2.6.8 and 6.1.1.4)
;
Cl Cl 0.1484 0.1585
;
International Tables for Crystallography
(1992, Vol. C, Tables 4.2.6.8 and 6.1.1.4)
;
O O 0.0106 0.0060
;
International Tables for Crystallography
(1992, Vol. C, Tables 4.2.6.8 and 6.1.1.4)
;

loop_
_geom_angle_atom_site_label_1
_geom_angle_atom_site_label_2
_geom_angle_atom_site_label_3
_geom_angle
_geom_angle_publ_flag
_geom_angle_site_symmetry_1
_geom_angle_site_symmetry_3
Cl1 Pd1 Cl2 93.59(8) yes . .
Cl1 Pd1 N1 90.97(18) yes . .
Cl1 Pd1 N2 173.7(2) yes . .
Cl2 Pd1 N1 175.24(18) yes . .
Cl2 Pd1 N2 92.3(2) yes . .
N1 Pd1 N2 83.2(3) yes . .
Cl3 Pd2 Cl4 93.60(12) yes . .
Cl3 Pd2 N3 89.4(3) yes . .
Cl3 Pd2 N4 175.0(3) yes . .
Cl4 Pd2 N3 177.0(3) yes . .
Cl4 Pd2 N4 91.4(3) yes . .
N3 Pd2 N4 85.7(4) yes . .
Pd1 N1 C1 109.0(5) yes . .
Pd1 N1 C14 108.3(5) yes . .
C1 N1 C14 115.8(6) yes . .
Pd1 N2 C6 108.5(6) yes . .
Pd1 N2 C7 113.1(5) yes . .
C6 N2 C7 115.6(7) yes . .
Pd2 N3 C15 106.2(6) yes . .
Pd2 N3 C28 109.7(6) yes . .
C15 N3 C28 111.4(7) yes . .
Pd2 N4 C20 108.7(8) yes . .
Pd2 N4 C21 116.1(6) yes . .
C20 N4 C21 114.3(9) yes . .
Cl1S C1S Cl2S 106.8(16) yes . .
Cl1T C1T Cl2T 115.2(18) yes . .
N1 C1 C2 122.3(8) yes . .
N1 C1 C6 116.4(7) yes . .
C2 C1 C6 121.3(8) yes . .
Cl3S C2S Cl4S 111.7(15) yes . .
C1 C2 C3 116.9(11) yes . .
Cl5S C3S Cl6S 100(6) yes . .
C2 C3 C4 123.5(12) yes . .
C3 C4 C5 119.4(11) yes . .
C4 C5 C6 120.8(10) yes . .
N2 C6 C1 119.1(7) yes . .
N2 C6 C5 122.7(8) yes . .
C1 C6 C5 118.0(8) yes . .
N2 C7 C8 111.5(7) yes . .
C7 C8 C9 117.8(7) yes . .
C7 C8 C10 121.3(8) yes . .
C9 C8 C10 120.9(7) yes . .
C8 C9 C11 122.3(7) yes . .
C8 C10 C12 119.0(8) yes . .
C9 C11 C13 116.1(7) yes . 2_555
C10 C12 C13 122.3(8) yes . 2_555
C11 C13 C12 119.3(7) yes 3_555 3_555
C11 C13 C14 117.2(7) yes 3_555 .
C12 C13 C14 123.4(7) yes 3_555 .
N1 C14 C13 110.9(6) yes . .
N3 C15 C16 120.2(10) yes . .
N3 C15 C20 117.8(8) yes . .
C16 C15 C20 121.8(10) yes . .
C15 C16 C17 117.0(12) yes . .
C16 C17 C18 121.0(10) yes . .
C17 C18 C19 115.3(13) yes . .
C18 C19 C20 124.2(16) yes . .
N4 C20 C15 117.9(10) yes . .
N4 C20 C19 121.8(13) yes . .
C15 C20 C19 120.0(12) yes . .
N4 C21 C22 111.8(8) yes . 5_466
C21 C22 C23 119.0(8) yes 8_656 .
C21 C22 C24 122.9(8) yes 8_656 .
C23 C22 C24 118.1(8) yes . .
C22 C23 C25 118.4(8) yes . .
C22 C24 C26 123.5(9) yes . .
C23 C25 C27 123.9(9) yes . .
C24 C26 C27 117.4(8) yes . .
C25 C27 C26 118.4(8) yes . .
C25 C27 C28 121.2(9) yes . .
C26 C27 C28 120.4(8) yes . .
N3 C28 C27 110.8(8) yes . .
Pd1 N1 H1N 107.828 no . .
C1 N1 H1N 107.844 no . .
C14 N1 H1N 107.866 no . .
Pd1 N2 H6N 106.341 no . .
C6 N2 H6N 106.327 no . .
C7 N2 H6N 106.339 no . .
Pd2 N3 H3N 109.839 no . .
C15 N3 H3N 109.824 no . .
C28 N3 H3N 109.843 no . .
Pd2 N4 H4N 105.623 no . .
C20 N4 H4N 105.602 no . .
C21 N4 H4N 105.596 no . .
Cl1S C1S H1SA 110.349 no . .
Cl1S C1S H1SB 110.361 no . .
Cl2S C1S H1SA 110.367 no . .
Cl2S C1S H1SB 110.372 no . .
H1SA C1S H1SB 108.607 no . .
Cl1T C1T H1TA 108.487 no . .
Cl1T C1T H1TB 108.472 no . .
Cl2T C1T H1TA 108.475 no . .
Cl2T C1T H1TB 108.465 no . .
H1TA C1T H1TB 107.483 no . .
Cl3S C2S H2Sa 109.272 no . .
Cl3S C2S H2Sb 109.283 no . .
Cl4S C2S H2Sa 109.294 no . .
Cl4S C2S H2Sb 109.271 no . .
H2Sa C2S H2Sb 107.956 no . .
C1 C2 H2 121.564 no . .
C3 C2 H2 121.571 no . .
Cl5S C3S H3Sa 111.760 no . .
Cl5S C3S H3Sb 111.764 no . .
Cl6S C3S H3Sa 111.768 no . .
Cl6S C3S H3Sb 111.755 no . .
H3Sa C3S H3Sb 109.487 no . .
C2 C3 H3 118.255 no . .
C4 C3 H3 118.283 no . .
C3 C4 H4 120.320 no . .
C5 C4 H4 120.289 no . .
C4 C5 H5 119.601 no . .
C6 C5 H5 119.591 no . .
N2 C7 H7 109.319 no . .
N2 C7 H8 109.310 no . .
C8 C7 H7 109.329 no . .
C8 C7 H8 109.311 no . .
H7 C7 H8 107.949 no . .
C8 C9 H9 118.860 no . .
C11 C9 H9 118.851 no . .
C8 C10 H10 120.492 no . .
C12 C10 H10 120.474 no . .
C9 C11 H11 121.980 no . .
C13 C11 H11 121.958 no 2_555 .
C10 C12 H12 118.824 no . .
C13 C12 H12 118.826 no 2_555 .
N1 C14 H14 109.464 no . .
N1 C14 H15 109.479 no . .
C13 C14 H14 109.461 no . .
C13 C14 H15 109.460 no . .
H14 C14 H15 108.055 no . .
C15 C16 H16 121.515 no . .
C17 C16 H16 121.519 no . .
C16 C17 H17 119.515 no . .
C18 C17 H17 119.510 no . .
C17 C18 H18 122.355 no . .
C19 C18 H18 122.345 no . .
C18 C19 H19 117.925 no . .
C20 C19 H19 117.921 no . .
N4 C21 H21 109.224 no . .
N4 C21 H22 109.258 no . .
C22 C21 H21 109.261 no 5_466 .
C22 C21 H22 109.262 no 5_466 .
H21 C21 H22 107.936 no . .
C22 C23 H23 120.812 no . .
C25 C23 H23 120.831 no . .
C22 C24 H24 118.250 no . .
C26 C24 H24 118.267 no . .
C23 C25 H25 118.077 no . .
C27 C25 H25 118.073 no . .
C24 C26 H26 121.290 no . .
C27 C26 H26 121.285 no . .
N3 C28 H28 109.493 no . .
N3 C28 H29 109.479 no . .
C27 C28 H28 109.486 no . .
C27 C28 H29 109.476 no . .
H28 C28 H29 108.072 no . .

loop_
_geom_bond_atom_site_label_1
_geom_bond_atom_site_label_2
_geom_bond_distance
_geom_bond_publ_flag
_geom_bond_site_symmetry_2
Pd1 Cl1 2.319(2) yes .
Pd1 Cl2 2.301(3) yes .
Pd1 N1 2.042(7) yes .
Pd1 N2 2.061(7) yes .
Pd2 Cl3 2.287(6) yes .
Pd2 Cl4 2.300(3) yes .
Pd2 N3 2.044(8) yes .
Pd2 N4 2.063(9) yes .
Cl1S C1S 1.75(3) yes .
Cl1T C1T 1.72(3) yes .
Cl2S C1S 1.73(3) yes .
Cl2T C1T 1.71(4) yes .
Cl3S C2S 1.74(4) yes .
Cl4S C2S 1.78(3) yes .
Cl5S C3S 1.79(9) yes .
Cl6S C3S 1.77(12) yes .
N1 C1 1.440(10) yes .
N1 C14 1.539(10) yes .
N2 C6 1.427(11) yes .
N2 C7 1.542(12) yes .
N3 C15 1.523(13) yes .
N3 C28 1.539(13) yes .
N4 C20 1.456(13) yes .
N4 C21 1.498(14) yes .
C1 C2 1.376(13) yes .
C1 C6 1.379(13) yes .
C2 C3 1.366(18) yes .
C3 C4 1.37(2) yes .
C4 C5 1.312(16) yes .
C5 C6 1.420(13) yes .
C7 C8 1.502(12) yes .
C8 C9 1.370(11) yes .
C8 C10 1.395(12) yes .
C9 C11 1.429(11) yes .
C10 C12 1.356(12) yes .
C11 C13 1.432(11) yes 2_555
C12 C13 1.420(12) yes 2_555
C13 C14 1.495(11) yes .
C15 C16 1.387(14) yes .
C15 C20 1.394(17) yes .
C16 C17 1.457(16) yes .
C17 C18 1.41(2) yes .
C18 C19 1.452(18) yes .
C19 C20 1.299(19) yes .
C21 C22 1.470(13) yes 5_466
C22 C23 1.432(12) yes .
C22 C24 1.397(13) yes .
C23 C25 1.366(14) yes .
C24 C26 1.378(13) yes .
C25 C27 1.384(13) yes .
C26 C27 1.442(12) yes .
C27 C28 1.472(12) yes .
N1 H1N 0.930 no .
N2 H6N 0.930 no .
N3 H3N 0.930 no .
N4 H4N 0.930 no .
C1S H1SA 0.990 no .
C1S H1SB 0.990 no .
C1T H1TA 0.990 no .
C1T H1TB 0.990 no .
C2S H2Sa 0.990 no .
C2S H2Sb 0.990 no .
C2 H2 0.950 no .
C3S H3Sa 0.990 no .
C3S H3Sb 0.990 no .
C3 H3 0.950 no .
C4 H4 0.950 no .
C5 H5 0.950 no .
C7 H7 0.990 no .
C7 H8 0.990 no .
C9 H9 0.950 no .
C10 H10 0.950 no .
C11 H11 0.950 no .
C12 H12 0.950 no .
C14 H14 0.990 no .
C14 H15 0.990 no .
C16 H16 0.950 no .
C17 H17 0.950 no .
C18 H18 0.950 no .
C19 H19 0.950 no .
C21 H21 0.990 no .
C21 H22 0.990 no .
C23 H23 0.950 no .
C24 H24 0.950 no .
C25 H25 0.950 no .
C26 H26 0.950 no .
C28 H28 0.990 no .
C28 H29 0.990 no .

loop_
_geom_contact_atom_site_label_1
_geom_contact_atom_site_label_2
_geom_contact_distance
_geom_contact_publ_flag
_geom_contact_site_symmetry_2
Pd1 C8 3.278(8) no .
Pd1 C9 3.281(8) no .
Pd2 C22 3.301(9) no 5_466
Pd2 C23 3.354(11) no 5_466
Cl1 C14 3.397(8) no .
Cl2 C7 3.472(10) no .
Cl3 C28 3.499(10) no .
Cl4 C21 3.479(10) no .
N1 C11 3.291(10) no 3_555
N1 C12 3.389(11) no 3_555
N2 C9 3.306(11) no .
N2 C10 3.336(12) no .
N3 C25 3.265(14) no .
N3 C26 3.388(12) no .
N4 C23 3.315(12) no 5_466
N4 C24 3.335(13) no 5_466
C1 C4 2.743(15) no .
C1 C7 3.588(12) no .
C1 C12 3.297(12) no 3_555
C1 C13 2.978(11) no .
C2 C5 2.764(15) no .
C2 C12 3.081(14) no 3_555
C2 C13 3.072(14) no .
C2 C14 3.267(13) no .
C3 C6 2.710(15) no .
C5 C7 3.154(14) no .
C6 C8 3.149(11) no .
C6 C10 3.396(12) no .
C6 C14 3.406(12) no .
C8 C13 2.793(11) no 2_555
C9 C12 2.756(11) no .
C10 C11 2.849(12) no .
C15 C18 2.811(16) no .
C15 C21 3.562(14) no .
C15 C26 3.234(12) no .
C15 C27 2.945(12) no .
C16 C19 2.78(3) no .
C16 C26 3.103(15) no .
C16 C27 3.070(15) no .
C16 C28 3.290(15) no .
C17 C20 2.792(15) no .
C19 C21 3.043(16) no .
C20 C22 3.118(15) no 5_466
C20 C24 3.418(16) no 5_466
C20 C28 3.427(16) no .
C22 C27 2.819(12) no .
C23 C26 2.835(12) no .
C24 C25 2.739(14) no .
Pd1 Pd1 3.1954(8) no 24_556
Cl1 N1 3.187(7) no 24_556
Cl1 C1S 3.49(3) no 24_556
Cl1 C1T 3.46(3) no 24_556
Cl1 C1 3.594(8) no 24_556
Cl2 N2 3.367(8) no 24_556
Cl2 N4 3.142(8) no 24_556
Cl2 C1T 3.49(3) no 24_556
Cl2 C1 3.572(8) no 24_556
Cl2 C6 3.283(8) no 24_556
Cl2 C19 3.450(13) no 24_556
Cl2 C21 3.499(10) no 24_556
Cl2S Cl2S 3.295(17) no 16_566
Cl3S Cl3S 3.49(4) no 16_566
Cl3 C2S 3.51(2) no 2_555
Cl4 N2 3.542(8) no .
Cl4 C7 3.360(9) no .
Cl4S Cl6S 3.35(3) no 16_566
Cl4S C7 3.532(13) no 3_555
Cl5S Cl5S 3.35(6) no 5_466
Cl5S Cl5S 3.35(6) no 8_656
Cl6S Cl4S 3.35(3) no 16_566
Cl6S C9 3.59(3) no 18_566
O1W N3 2.81(2) no .
O1W C15 3.44(2) no .
O1W C16 3.39(3) no .
O1W C25 3.598(19) no .
O2W C28 3.598(15) no .
O2W C28 3.598(15) no 5_466
O2W C28 3.598(15) no 8_656
O4W O4W 2.71(4) no 2_555
O4W O4W 2.71(4) no 3_555
O4W C4 3.58(3) no 2_555
N1 Cl1 3.187(7) no 24_556
N2 Cl2 3.367(8) no 24_556
N2 Cl4 3.542(8) no .
N3 O1W 2.81(2) no .
N4 Cl2 3.142(8) no 24_556
C1S Cl1 3.49(3) no 24_556
C1T Cl1 3.46(3) no 24_556
C1T Cl2 3.49(3) no 24_556
C1 Cl1 3.594(8) no 24_556
C1 Cl2 3.572(8) no 24_556
C2S Cl3 3.51(2) no 3_555
C3S C18 3.57(15) no 8_656
C4 O4W 3.58(3) no 3_555
C6 Cl2 3.283(8) no 24_556
C7 Cl4 3.360(9) no .
C7 Cl4S 3.532(13) no 2_555
C9 Cl6S 3.59(3) no 23_665
C15 O1W 3.44(2) no .
C16 O1W 3.39(3) no .
C18 C3S 3.57(15) no 5_466
C19 Cl2 3.450(13) no 24_556
C21 Cl2 3.499(10) no 24_556
C25 O1W 3.598(19) no .
C28 O2W 3.598(15) no .
Pd1 H7 3.2155 no .
Pd1 H9 3.0543 no .
Pd1 H14 3.0269 no .
Pd1 H15 2.9980 no .
Pd2 H21 3.2439 no .
Pd2 H23 3.1441 no 5_466
Pd2 H28 3.0902 no .
Pd2 H29 3.0018 no .
Cl1 H1N 3.0060 no .
Cl1 H14 2.8056 no .
Cl2 H6N 3.0663 no .
Cl2 H7 2.9616 no .
Cl2 H9 2.9273 no .
Cl3 H3N 2.9267 no .
Cl3 H28 2.9890 no .
Cl4 H4N 3.0310 no .
Cl4 H21 2.9834 no .
Cl4 H23 2.9814 no 5_466
N1 H2 2.6754 no .
N1 H6N 3.3723 no .
N1 H11 3.3594 no 3_555
N1 H12 3.4819 no 3_555
N2 H1N 3.4386 no .
N2 H5 2.6910 no .
N2 H9 3.3177 no .
N2 H10 3.3860 no .
N2 H15 3.4345 no .
N3 H4N 3.4365 no .
N3 H16 2.6991 no .
N3 H25 3.2830 no .
N3 H26 3.5298 no .
N4 H3N 3.5246 no .
N4 H19 2.5423 no .
N4 H23 3.3674 no 5_466
N4 H24 3.3960 no 5_466
N4 H29 3.3855 no .
C1 H3 3.1942 no .
C1 H5 3.2569 no .
C1 H6N 2.9744 no .
C1 H12 3.2024 no 3_555
C1 H14 3.3461 no .
C1 H15 2.7864 no .
C2 H1N 2.5873 no .
C2 H4 3.2552 no .
C2 H12 3.1742 no 3_555
C3 H5 3.1749 no .
C4 H2 3.2632 no .
C5 H3 3.1581 no .
C5 H6N 2.6591 no .
C5 H8 2.8226 no .
C5 H10 3.3032 no .
C6 H1N 3.0603 no .
C6 H2 3.2638 no .
C6 H4 3.2413 no .
C6 H7 3.3217 no .
C6 H8 2.6615 no .
C6 H10 3.1435 no .
C6 H15 3.3085 no .
C7 H5 2.9901 no .
C7 H9 2.5777 no .
C7 H10 2.6983 no .
C8 H6N 3.2772 no .
C8 H11 3.3100 no .
C8 H12 3.2274 no .
C8 H15 2.8332 no .
C9 H2 3.5555 no 2_555
C9 H7 2.5440 no .
C9 H8 3.2175 no .
C9 H10 3.2614 no .
C9 H15 3.0091 no .
C10 H2 3.3693 no 2_555
C10 H7 3.2829 no .
C10 H8 2.6386 no .
C10 H9 3.2551 no .
C10 H12 3.2412 no 3_555
C10 H15 2.7410 no .
C11 H1N 3.0713 no 2_555
C11 H2 3.1798 no 2_555
C11 H12 3.3132 no .
C11 H14 2.5779 no 2_555
C11 H15 3.1372 no .
C11 H15 3.2749 no 2_555
C12 H2 2.9501 no 2_555
C12 H11 3.3305 no .
C12 H12 3.2044 no 3_555
C12 H14 3.3106 no 2_555
C12 H15 2.8184 no .
C12 H15 2.6765 no 2_555
C13 H1N 2.6929 no .
C13 H2 2.7969 no .
C13 H9 3.2894 no 3_555
C13 H10 3.2890 no 3_555
C13 H15 3.0527 no 3_555
C14 H2 3.2898 no .
C14 H11 2.6710 no 3_555
C14 H12 2.7346 no 3_555
C15 H4N 2.9989 no .
C15 H17 3.2821 no .
C15 H19 3.1845 no .
C15 H26 3.1903 no .
C15 H28 3.3780 no .
C15 H29 2.7510 no .
C16 H3N 2.6460 no .
C16 H18 3.3623 no .
C16 H26 3.2745 no .
C17 H19 3.2672 no .
C18 H16 3.3498 no .
C19 H4N 2.5617 no .
C19 H17 3.2854 no .
C19 H22 2.7099 no .
C19 H24 3.3297 no 5_466
C20 H3N 3.1707 no .
C20 H16 3.2869 no .
C20 H18 3.2778 no .
C20 H21 3.2986 no .
C20 H22 2.6009 no .
C20 H24 3.1755 no 5_466
C20 H29 3.2817 no .
C21 H19 2.8550 no .
C21 H23 2.6727 no 5_466
C21 H24 2.6752 no 5_466
C22 H4N 3.2138 no 8_656
C22 H25 3.2588 no .
C22 H26 3.2976 no .
C22 H29 2.8143 no 8_656
C23 H16 3.5932 no .
C23 H21 2.5712 no 8_656
C23 H22 3.2593 no 8_656
C23 H24 3.2804 no .
C23 H29 3.0398 no 8_656
C24 H16 3.4394 no .
C24 H21 3.2621 no 8_656
C24 H22 2.6242 no 8_656
C24 H23 3.2916 no .
C24 H26 3.1070 no 8_656
C24 H29 2.7532 no 8_656
C25 H3N 3.0799 no .
C25 H16 3.1648 no .
C25 H26 3.2912 no .
C25 H28 2.6113 no .
C25 H29 3.2558 no .
C25 H29 3.1635 no 8_656
C26 H16 3.0938 no .
C26 H25 3.2817 no .
C26 H26 3.0429 no 8_656
C26 H28 3.2721 no .
C26 H29 2.5954 no .
C26 H29 2.8757 no 8_656
C27 H3N 2.6948 no .
C27 H16 2.8606 no .
C27 H23 3.2774 no .
C27 H24 3.2669 no .
C27 H29 3.1431 no 8_656
C28 H16 3.3379 no .
C28 H25 2.6270 no .
C28 H26 2.7207 no .
H1N H2 2.5230 no .
H1N H11 2.9736 no 3_555
H1N H14 2.3165 no .
H1N H15 2.8182 no .
H2 H3 2.3129 no .
H2 H12 3.3206 no 3_555
H3 H4 2.2967 no .
H3N H16 2.5341 no .
H3N H25 2.9212 no .
H3N H28 2.3479 no .
H3N H29 2.8351 no .
H4 H5 2.2603 no .
H4N H19 2.4898 no .
H4N H21 2.2021 no .
H4N H22 2.3271 no .
H5 H6N 2.6850 no .
H5 H8 2.4124 no .
H5 H10 3.3682 no .
H6N H7 2.2565 no .
H6N H8 2.3752 no .
H7 H9 2.3291 no .
H7 H10 3.5698 no .
H8 H9 3.4418 no .
H8 H10 2.4995 no .
H9 H11 2.3908 no .
H9 H15 3.5929 no .
H10 H12 2.2958 no .
H10 H12 3.0792 no 3_555
H10 H15 3.2170 no .
H11 H14 2.4248 no 2_555
H11 H15 3.5462 no 2_555
H12 H12 2.9780 no 2_555
H12 H12 2.9780 no 3_555
H12 H14 3.5814 no 2_555
H12 H15 3.3074 no .
H12 H15 2.5184 no 2_555
H16 H17 2.4229 no .
H16 H25 3.5901 no .
H16 H26 3.5264 no .
H17 H18 2.3824 no .
H18 H19 2.4073 no .
H19 H21 3.5352 no .
H19 H22 2.2937 no .
H19 H24 3.4423 no 5_466
H21 H23 2.4244 no 5_466
H21 H24 3.5282 no 5_466
H22 H23 3.5382 no 5_466
H22 H24 2.4557 no 5_466
H23 H25 2.2998 no .
H24 H26 2.3234 no .
H24 H26 2.9851 no 8_656
H24 H29 3.2434 no 8_656
H25 H28 2.4340 no .
H25 H29 3.5105 no .
H26 H26 2.8078 no 5_466
H26 H26 2.8078 no 8_656
H26 H28 3.5478 no .
H26 H29 2.4451 no .
H26 H29 3.3448 no 8_656
Pd1 H1N 3.5227 no 24_556
Pd2 H5 2.8217 no .
Cl1S H11 3.4311 no 24_556
Cl1S H18 3.4150 no .
Cl1T H9 3.3667 no 24_556
Cl1T H11 3.2163 no 24_556
Cl1T H18 3.0339 no .
Cl1T H19 3.2712 no .
Cl1 H1N 2.4062 no 24_556
Cl1 H1SA 2.7474 no 24_556
Cl1 H1SB 3.5894 no 24_556
Cl1 H1TA 2.4789 no 24_556
Cl2 H1SB 2.8817 no 24_556
Cl2 H1TA 3.0010 no 24_556
Cl2 H1TB 3.1423 no 24_556
Cl2 H4N 2.3030 no 24_556
Cl2 H6N 2.7995 no 24_556
Cl2 H19 2.8328 no 24_556
Cl2 H21 3.4060 no 24_556
Cl2 H22 3.2870 no 24_556
Cl2S H3 3.3024 no .
Cl2S H17 3.0513 no 16_566
Cl2S H18 3.4945 no .
Cl2S H18 3.2925 no 16_566
Cl2T H2 3.5727 no .
Cl2T H3 3.5498 no .
Cl2T H17 2.9241 no 16_566
Cl2T H18 3.2106 no 16_566
Cl3 H2Sa 2.9041 no 2_555
Cl3 H2Sb 3.3128 no 2_555
Cl4 H2Sa 3.0871 no 2_555
Cl4 H2Sb 3.5382 no 2_555
Cl4 H5 3.2344 no .
Cl4 H6N 2.8859 no .
Cl4 H7 3.1438 no .
Cl4 H8 2.9567 no .
Cl4 H21 2.8165 no 24_556
Cl4 H23 3.5396 no 23_665
Cl4S H7 3.0736 no 3_555
Cl4S H8 3.2594 no 3_555
Cl4S H17 2.9562 no 16_566
Cl4S H22 3.3455 no 21_655
Cl5S H24 3.2814 no .
Cl6S H9 3.2620 no 18_566
Cl6S H19 3.4921 no 8_656
Cl6S H22 3.4254 no 8_656
O1W H3N 1.9003 no .
O1W H4 3.1956 no .
O1W H16 2.8516 no .
O1W H25 3.2266 no .
O2W H28 3.0053 no .
O2W H28 3.0053 no 5_466
O2W H28 3.0053 no 8_656
O2W H29 3.5305 no .
O2W H29 3.5305 no 5_466
O2W H29 3.5305 no 8_656
O3W H14 3.3579 no .
O3W H14 3.3579 no 2_555
O3W H14 3.3579 no 3_555
O4W H10 3.4701 no .
O4W H10 3.1619 no 2_555
O4W H12 3.0372 no .
N4 H5 3.3911 no .
C1S H2 3.5455 no .
C1S H18 3.5028 no .
C1S H19 3.5537 no .
C1T H18 3.3548 no .
C1T H19 3.3267 no .
C2S H8 3.0350 no 3_555
C2 H1SA 3.1481 no .
C2 H1SB 3.3617 no .
C2 H1TA 3.4509 no .
C3S H18 3.1314 no 8_656
C3S H19 3.4331 no 8_656
C3S H24 3.5967 no .
C3 H1SA 3.5358 no .
C3 H1SB 3.2492 no .
C3 H1TB 3.3866 no .
C5 H4N 3.1384 no .
C6 H4N 3.5704 no .
C7 H2Sb 3.1592 no 2_555
C15 H4 3.4943 no .
C18 H1SB 3.1787 no .
C18 H1TB 2.8531 no .
C18 H3Sa 2.5808 no 5_466
C19 H1SB 3.0044 no .
C19 H1TB 2.8191 no .
C19 H3Sa 2.8246 no 5_466
C21 H7 3.3233 no 24_556
H1N Pd1 3.5227 no 24_556
H1N Cl1 2.4062 no 24_556
H1SA Cl1 2.7474 no 24_556
H1SA C2 3.1481 no .
H1SA C3 3.5358 no .
H1SA H2 2.8912 no .
H1SA H3 3.5573 no .
H1SB Cl1 3.5894 no 24_556
H1SB Cl2 2.8817 no 24_556
H1SB C2 3.3617 no .
H1SB C3 3.2492 no .
H1SB C18 3.1787 no .
H1SB C19 3.0044 no .
H1SB H2 3.5423 no .
H1SB H3 3.3547 no .
H1SB H18 3.1829 no .
H1SB H19 2.7640 no .
H1TA Cl1 2.4789 no 24_556
H1TA Cl2 3.0010 no 24_556
H1TA C2 3.4509 no .
H1TA H2 3.3785 no .
H1TB Cl2 3.1423 no 24_556
H1TB C3 3.3866 no .
H1TB C18 2.8531 no .
H1TB C19 2.8191 no .
H1TB H3 3.4097 no .
H1TB H18 2.8282 no .
H1TB H19 2.6502 no .
H2 Cl2T 3.5727 no .
H2 C1S 3.5455 no .
H2 H1SA 2.8912 no .
H2 H1SB 3.5423 no .
H2 H1TA 3.3785 no .
H2Sa Cl3 2.9041 no 3_555
H2Sa Cl4 3.0871 no 3_555
H2Sa H8 3.3017 no 3_555
H2Sb Cl3 3.3128 no 3_555
H2Sb Cl4 3.5382 no 3_555
H2Sb C7 3.1592 no 3_555
H2Sb H7 3.3008 no 3_555
H2Sb H8 2.3235 no 3_555
H2Sb H10 3.5060 no 3_555
H3 Cl2S 3.3024 no .
H3 Cl2T 3.5498 no .
H3 H1SA 3.5573 no .
H3 H1SB 3.3547 no .
H3 H1TB 3.4097 no .
H3N O1W 1.9003 no .
H3N H4 3.4419 no .
H3Sa C18 2.5808 no 8_656
H3Sa C19 2.8246 no 8_656
H3Sa H18 2.2047 no 8_656
H3Sa H19 2.6811 no 8_656
H3Sa H24 3.3231 no .
H3Sb H18 3.3278 no 8_656
H4 O1W 3.1956 no .
H4 C15 3.4943 no .
H4 H3N 3.4419 no .
H4N Cl2 2.3030 no 24_556
H4N C5 3.1384 no .
H4N C6 3.5704 no .
H4N H5 2.9563 no .
H4N H6N 2.9991 no .
H5 Pd2 2.8217 no .
H5 Cl4 3.2344 no .
H5 N4 3.3911 no .
H5 H4N 2.9563 no .
H6N Cl2 2.7995 no 24_556
H6N Cl4 2.8859 no .
H6N H4N 2.9991 no .
H6N H6N 3.3249 no 24_556
H7 Cl4 3.1438 no .
H7 Cl4S 3.0736 no 2_555
H7 C21 3.3233 no 24_556
H7 H2Sb 3.3008 no 2_555
H7 H21 2.8595 no 24_556
H7 H22 2.8681 no 24_556
H8 Cl4 2.9567 no .
H8 Cl4S 3.2594 no 2_555
H8 C2S 3.0350 no 2_555
H8 H2Sa 3.3017 no 2_555
H8 H2Sb 2.3235 no 2_555
H9 Cl1T 3.3667 no 24_556
H9 Cl6S 3.2620 no 23_665
H9 H19 3.3548 no 24_556
H9 H22 3.5964 no 24_556
H10 O4W 3.4701 no .
H10 O4W 3.1619 no 3_555
H10 H2Sb 3.5060 no 2_555
H11 Cl1S 3.4311 no 24_556
H11 Cl1T 3.2163 no 24_556
H12 O4W 3.0372 no .
H14 O3W 3.3579 no .
H16 O1W 2.8516 no .
H17 Cl2S 3.0513 no 16_566
H17 Cl2T 2.9241 no 16_566
H17 Cl4S 2.9562 no 16_566
H18 Cl1S 3.4150 no .
H18 Cl1T 3.0339 no .
H18 Cl2S 3.4945 no .
H18 Cl2S 3.2925 no 16_566
H18 Cl2T 3.2106 no 16_566
H18 C1S 3.5028 no .
H18 C1T 3.3548 no .
H18 C3S 3.1314 no 5_466
H18 H1SB 3.1829 no .
H18 H1TB 2.8282 no .
H18 H3Sa 2.2047 no 5_466
H18 H3Sb 3.3278 no 5_466
H19 Cl1T 3.2712 no .
H19 Cl2 2.8328 no 24_556
H19 Cl6S 3.4921 no 5_466
H19 C1S 3.5537 no .
H19 C1T 3.3267 no .
H19 C3S 3.4331 no 5_466
H19 H1SB 2.7640 no .
H19 H1TB 2.6502 no .
H19 H3Sa 2.6811 no 5_466
H19 H9 3.3548 no 24_556
H21 Cl2 3.4060 no 24_556
H21 Cl4 2.8165 no 24_556
H21 H7 2.8595 no 24_556
H22 Cl2 3.2870 no 24_556
H22 Cl4S 3.3455 no 19_556
H22 Cl6S 3.4254 no 5_466
H22 H7 2.8681 no 24_556
H22 H9 3.5964 no 24_556
H23 Cl4 3.5396 no 18_566
H23 H23 3.4550 no 22_665
H24 Cl5S 3.2814 no .
H24 C3S 3.5967 no .
H24 H3Sa 3.3231 no .
H25 O1W 3.2266 no .
H28 O2W 3.0053 no .
H29 O2W 3.5305 no .

loop_
_geom_hbond_atom_site_label_D
_geom_hbond_atom_site_label_H
_geom_hbond_atom_site_label_A
_geom_hbond_site_symmetry_A
_geom_hbond_distance_DA
_geom_hbond_distance_DH
_geom_hbond_distance_HA
_geom_hbond_angle_DHA
_geom_hbond_publ_flag
N1 H1N Cl1 24_556 3.187(7) 0.930 2.406 141.6 no
N3 H3N O1W . 2.81(2) 0.930 1.900 166.5 no
N4 H4N Cl2 24_556 3.142(8) 0.930 2.303 149.8 no

loop_
_geom_torsion_atom_site_label_1
_geom_torsion_atom_site_label_2
_geom_torsion_atom_site_label_3
_geom_torsion_atom_site_label_4
_geom_torsion
_geom_torsion_publ_flag
_geom_torsion_site_symmetry_1
_geom_torsion_site_symmetry_3
_geom_torsion_site_symmetry_4
Cl1 Pd1 N1 C1 -165.3(4) no . . .
Cl1 Pd1 N1 C14 67.9(3) no . . .
Cl2 Pd1 N2 C6 166.3(4) no . . .
Cl2 Pd1 N2 C7 -64.1(4) no . . .
N1 Pd1 N2 C6 -12.2(4) no . . .
N1 Pd1 N2 C7 117.5(5) no . . .
N2 Pd1 N1 C1 17.2(4) no . . .
N2 Pd1 N1 C14 -109.6(4) no . . .
Cl3 Pd2 N3 C15 -162.8(5) no . . .
Cl3 Pd2 N3 C28 76.8(5) no . . .
Cl4 Pd2 N4 C20 165.4(4) no . . .
Cl4 Pd2 N4 C21 -64.1(5) no . . .
N3 Pd2 N4 C20 -13.9(5) no . . .
N3 Pd2 N4 C21 116.5(5) no . . .
N4 Pd2 N3 C15 16.8(5) no . . .
N4 Pd2 N3 C28 -103.7(6) no . . .
Pd1 N1 C1 C2 160.2(5) no . . .
Pd1 N1 C1 C6 -19.8(7) no . . .
Pd1 N1 C14 C13 178.4(4) no . . .
C1 N1 C14 C13 55.7(8) no . . .
C14 N1 C1 C2 -77.5(8) no . . .
C14 N1 C1 C6 102.5(7) no . . .
Pd1 N2 C6 C1 4.7(8) no . . .
Pd1 N2 C6 C5 -170.3(5) no . . .
Pd1 N2 C7 C8 -52.6(8) no . . .
C6 N2 C7 C8 73.4(9) no . . .
C7 N2 C6 C1 -123.5(7) no . . .
C7 N2 C6 C5 61.4(10) no . . .
Pd2 N3 C15 C16 157.5(6) no . . .
Pd2 N3 C15 C20 -18.1(9) no . . .
Pd2 N3 C28 C27 175.0(6) no . . .
C15 N3 C28 C27 57.7(11) no . . .
C28 N3 C15 C16 -83.2(10) no . . .
C28 N3 C15 C20 101.3(9) no . . .
Pd2 N4 C20 C15 7.3(11) no . . .
Pd2 N4 C20 C19 -166.7(8) no . . .
Pd2 N4 C21 C22 -52.0(8) no . . 5_466
C20 N4 C21 C22 75.7(9) no . . 5_466
C21 N4 C20 C15 -124.1(10) no . . .
C21 N4 C20 C19 61.9(12) no . . .
N1 C1 C2 C3 176.1(7) no . . .
N1 C1 C6 N2 10.3(10) no . . .
N1 C1 C6 C5 -174.4(6) no . . .
C2 C1 C6 N2 -169.7(8) no . . .
C2 C1 C6 C5 5.7(12) no . . .
C6 C1 C2 C3 -3.9(13) no . . .
C1 C2 C3 C4 0.5(16) no . . .
C2 C3 C4 C5 0.9(18) no . . .
C3 C4 C5 C6 1.0(16) no . . .
C4 C5 C6 N2 171.0(9) no . . .
C4 C5 C6 C1 -4.2(13) no . . .
N2 C7 C8 C9 91.2(8) no . . .
N2 C7 C8 C10 -87.5(8) no . . .
C7 C8 C9 C11 -179.2(6) no . . .
C7 C8 C10 C12 178.8(7) no . . .
C9 C8 C10 C12 0.2(12) no . . .
C10 C8 C9 C11 -0.5(12) no . . .
C8 C9 C11 C13 -1.1(11) no . . 2_555
C8 C10 C12 C13 1.8(13) no . . 2_555
C9 C11 C13 C12 2.9(11) no . 2_555 .
C9 C11 C13 C14 -175.4(6) no . 2_555 2_555
C10 C12 C13 C11 -3.4(12) no . 2_555 .
C10 C12 C13 C14 174.8(7) no . 2_555 2_555
C11 C13 C14 N1 87.8(8) no 3_555 . .
C12 C13 C14 N1 -90.4(9) no 3_555 . .
N3 C15 C16 C17 175.3(8) no . . .
N3 C15 C20 N4 7.5(14) no . . .
N3 C15 C20 C19 -178.4(9) no . . .
C16 C15 C20 N4 -168.0(9) no . . .
C16 C15 C20 C19 6.1(16) no . . .
C20 C15 C16 C17 -9.4(15) no . . .
C15 C16 C17 C18 4.6(15) no . . .
C16 C17 C18 C19 3.0(16) no . . .
C17 C18 C19 C20 -7(2) no . . .
C18 C19 C20 N4 176.3(12) no . . .
C18 C19 C20 C15 2(2) no . . .
N4 C21 C22 C23 91.3(9) no . 5_466 5_466
N4 C21 C22 C24 -90.9(10) no . 5_466 5_466
C21 C22 C23 C25 178.5(8) no 8_656 . .
C21 C22 C24 C26 178.1(8) no 8_656 . .
C23 C22 C24 C26 -4.0(14) no . . .
C24 C22 C23 C25 0.6(14) no . . .
C22 C23 C25 C27 -0.4(16) no . . .
C22 C24 C26 C27 6.9(13) no . . .
C23 C25 C27 C26 3.4(15) no . . .
C23 C25 C27 C28 -176.8(9) no . . .
C24 C26 C27 C25 -6.4(12) no . . .
C24 C26 C27 C28 173.8(7) no . . .
C25 C27 C28 N3 85.2(11) no . . .
C26 C27 C28 N3 -95.0(10) no . . .
